data_4316500
loop_
_publ_author_name
'Daniel E. Bugaris'
'Daniel M. Wells'
'Jiyong Yao'
'S. Skanthakumar'
'Richard G. Haire'
'L. Soderholm'
'James A. Ibers'

_publ_contact_author_address
;
Department of Chemistry
Northwestern University
Evanston, IL 60208-3113
;
_publ_contact_author_email ibers@chem.northwestern.edu
_publ_contact_author_fax '1 847 491 3976'
_publ_contact_author_name 'James A. Ibers'
_publ_contact_author_phone '1 847 491 5449'
_publ_section_title
;
 Dichalcogenide Bonding in Seven Alkali-Metal Actinide Chalcogenides of
 the KTh2Se6 Structure Type
;
_journal_name_full 'Inorganic Chemistry'
_journal_page_first 8381
_journal_page_last 8388
_journal_paper_doi 10.1021/ic1008895
_journal_volume 49
_journal_year 2010
_chemical_formula_moiety '2(Se3 U), Tl'
_chemical_formula_sum 'Se6 Tl U2'
_chemical_formula_weight 1154.19
_chemical_name_systematic
; 
 ? 
;
_space_group_IT_number 71
_symmetry_cell_setting orthorhombic
_symmetry_space_group_name_Hall '-I 2 2'
_symmetry_space_group_name_H-M 'I m m m'
_atom_sites_solution_primary direct
_atom_sites_solution_secondary difmap
_audit_creation_method SHELXL-97
_cell_angle_alpha 90.00
_cell_angle_beta 90.00
_cell_angle_gamma 90.00
_cell_formula_units_Z 2
_cell_length_a 4.0387(5)
_cell_length_b 5.5524(7)
_cell_length_c 21.646(3)
_cell_measurement_reflns_used 1956
_cell_measurement_temperature 100(2)
_cell_measurement_theta_max 28.57
_cell_measurement_theta_min 3.79
_cell_volume 485.40(11)
_computing_cell_refinement 'APEX2 version 2009.5-1 (Bruker, 2009)'
_computing_data_collection 'APEX2 version 2009.5-1 (Bruker, 2009)'
_computing_data_reduction 'SAINT version 7.34a (Bruker, 2009)'
_computing_molecular_graphics 'CrystalMaker version 2.2.1 (Palmer, 2009)'
_computing_publication_material 'SHELXTL-97 (Sheldrick, 2008)'
_computing_structure_refinement 'SHELXL-97 (Sheldrick, 2008)'
_computing_structure_solution 'SHELXS-97 (Sheldrick, 2008)'
_diffrn_ambient_temperature 100(2)
_diffrn_measured_fraction_theta_full 0.996
_diffrn_measured_fraction_theta_max 0.970
_diffrn_measurement_device_type 'Bruker APEX2 CCD'
_diffrn_measurement_method \w
_diffrn_radiation_monochromator graphite
_diffrn_radiation_source 'fine-focus sealed tube'
_diffrn_radiation_type MoK\a
_diffrn_radiation_wavelength 0.71073
_diffrn_reflns_av_R_equivalents 0.0514
_diffrn_reflns_av_sigmaI/netI 0.0330
_diffrn_reflns_limit_h_max 5
_diffrn_reflns_limit_h_min -5
_diffrn_reflns_limit_k_max 7
_diffrn_reflns_limit_k_min -7
_diffrn_reflns_limit_l_max 28
_diffrn_reflns_limit_l_min -28
_diffrn_reflns_number 2786
_diffrn_reflns_theta_full 25.00
_diffrn_reflns_theta_max 28.59
_diffrn_reflns_theta_min 3.77
_exptl_absorpt_coefficient_mu 72.252
_exptl_absorpt_correction_T_max 0.0699
_exptl_absorpt_correction_T_min 0.0044
_exptl_absorpt_correction_type numerical
_exptl_absorpt_process_details
;
'face indexed; SADABS version 2008/1 (Sheldrick, 2008)' 
;
_exptl_crystal_colour black
_exptl_crystal_density_diffrn 7.897
_exptl_crystal_density_method 'not measured'
_exptl_crystal_description block
_exptl_crystal_F_000 938
_exptl_crystal_size_max 0.303
_exptl_crystal_size_mid 0.116
_exptl_crystal_size_min 0.047
_refine_diff_density_max 8.479
_refine_diff_density_min -2.680
_refine_diff_density_rms 0.660
_refine_ls_extinction_coef 0.0019(4)
_refine_ls_extinction_expression Fc^*^=kFc[1+0.001xFc^2^\l^3^/sin(2\q)]^-1/4^
_refine_ls_extinction_method SHELXL
_refine_ls_goodness_of_fit_ref 1.878
_refine_ls_matrix_type full
_refine_ls_number_parameters 19
_refine_ls_number_reflns 386
_refine_ls_number_restraints 0
_refine_ls_restrained_S_all 1.878
_refine_ls_R_factor_all 0.0352
_refine_ls_R_factor_gt 0.0343
_refine_ls_shift/su_max 0.000
_refine_ls_shift/su_mean 0.000
_refine_ls_structure_factor_coef Fsqd
_refine_ls_weighting_details
; calc 
 [1.00000+0.00000exp(0.00(sin\q/\l)^2^)]/ 
   [\s^2^(Fo^2^)+0.0000+0.0000*P+(0.0400P)^2^+0.0000sin\q/\l] 
 where P = 1.00000Fo^2^ + 0.00000Fc^2^ 
;
_refine_ls_weighting_scheme calc
_refine_ls_wR_factor_gt 0.1088
_refine_ls_wR_factor_ref 0.1092
_reflns_number_gt 377
_reflns_number_total 386
_reflns_threshold_expression >2sigma(I)
_cod_data_source_file ic1008895_si_001_5.cif
_cod_data_source_block TlUSe
_cod_original_cell_volume 485.41(10)
_cod_database_code 4316500

loop_
_symmetry_equiv_pos_as_xyz
'x, y, z'
'-x, -y, z'
'-x, y, -z'
'x, -y, -z'
'x+1/2, y+1/2, z+1/2'
'-x+1/2, -y+1/2, z+1/2'
'-x+1/2, y+1/2, -z+1/2'
'x+1/2, -y+1/2, -z+1/2'
'-x, -y, -z'
'x, y, -z'
'x, -y, z'
'-x, y, z'
'-x+1/2, -y+1/2, -z+1/2'
'x+1/2, y+1/2, -z+1/2'
'x+1/2, -y+1/2, z+1/2'
'-x+1/2, y+1/2, z+1/2'

loop_
_atom_site_label
_atom_site_type_symbol
_atom_site_fract_x
_atom_site_fract_y
_atom_site_fract_z
_atom_site_U_iso_or_equiv
_atom_site_adp_type
_atom_site_occupancy
_atom_site_symmetry_multiplicity
_atom_site_calc_flag
_atom_site_refinement_flags
_atom_site_disorder_assembly
_atom_site_disorder_group
U1 U 0.5000 0.0000 0.32106(3) 0.0077(4) Uani 1 4 d S . .
Tl1 Tl 0.0000 0.0000 0.0000 0.0234(4) Uani 1 8 d S . .
Se1 Se 0.0000 0.0000 0.22596(8) 0.0088(5) Uani 1 4 d S . .
Se2 Se 0.0000 0.2435(3) 0.39599(7) 0.0135(4) Uani 1 2 d S . .

loop_
_atom_site_aniso_label
_atom_site_aniso_U_11
_atom_site_aniso_U_22
_atom_site_aniso_U_33
_atom_site_aniso_U_23
_atom_site_aniso_U_13
_atom_site_aniso_U_12
U1 0.0047(5) 0.0049(5) 0.0136(5) 0.000 0.000 0.000
Tl1 0.0102(7) 0.0447(9) 0.0154(7) 0.000 0.000 0.000
Se1 0.0084(10) 0.0063(9) 0.0118(9) 0.000 0.000 0.000
Se2 0.0061(8) 0.0211(8) 0.0132(8) -0.0034(5) 0.000 0.000

loop_
_atom_type_symbol
_atom_type_description
_atom_type_scat_dispersion_real
_atom_type_scat_dispersion_imag
_atom_type_scat_source
Se Se -0.0929 2.2259 'International Tables Vol C Tables 4.2.6.8 and 6.1.1.4'
Tl Tl -2.8358 9.6688 'International Tables Vol C Tables 4.2.6.8 and 6.1.1.4'
U U -9.6767 9.6646 'International Tables Vol C Tables 4.2.6.8 and 6.1.1.4'

loop_
_geom_angle_atom_site_label_1
_geom_angle_atom_site_label_2
_geom_angle_atom_site_label_3
_geom_angle
_geom_angle_site_symmetry_1
_geom_angle_site_symmetry_3
_geom_angle_publ_flag
Se1 U1 Se1 88.90(5) 1_655 . ?
Se1 U1 Se2 151.68(3) 1_655 . ?
Se1 U1 Se2 84.97(3) . . ?
Se1 U1 Se2 84.97(3) 1_655 1_655 ?
Se1 U1 Se2 151.68(3) . 1_655 ?
Se2 U1 Se2 87.44(4) . 1_655 ?
Se1 U1 Se2 84.97(3) 1_655 2_655 ?
Se1 U1 Se2 151.68(3) . 2_655 ?
Se2 U1 Se2 112.55(6) . 2_655 ?
Se2 U1 Se2 55.12(5) 1_655 2_655 ?
Se1 U1 Se2 151.68(3) 1_655 2 ?
Se1 U1 Se2 84.97(3) . 2 ?
Se2 U1 Se2 55.12(5) . 2 ?
Se2 U1 Se2 112.55(6) 1_655 2 ?
Se2 U1 Se2 87.44(4) 2_655 2 ?
Se1 U1 Se1 75.77(2) 1_655 13_545 ?
Se1 U1 Se1 75.77(2) . 13_545 ?
Se2 U1 Se1 128.72(3) . 13_545 ?
Se2 U1 Se1 128.72(3) 1_655 13_545 ?
Se2 U1 Se1 75.92(4) 2_655 13_545 ?
Se2 U1 Se1 75.92(4) 2 13_545 ?
Se1 U1 Se1 75.77(2) 1_655 13 ?
Se1 U1 Se1 75.77(2) . 13 ?
Se2 U1 Se1 75.92(4) . 13 ?
Se2 U1 Se1 75.92(4) 1_655 13 ?
Se2 U1 Se1 128.72(3) 2_655 13 ?
Se2 U1 Se1 128.72(3) 2 13 ?
Se1 U1 Se1 139.73(7) 13_545 13 ?
Se1 U1 U1 134.45(3) 1_655 1_455 ?
Se1 U1 U1 45.55(3) . 1_455 ?
Se2 U1 U1 46.28(2) . 1_455 ?
Se2 U1 U1 133.72(2) 1_655 1_455 ?
Se2 U1 U1 133.72(2) 2_655 1_455 ?
Se2 U1 U1 46.28(2) 2 1_455 ?
Se1 U1 U1 90.0 13_545 1_455 ?
Se1 U1 U1 90.0 13 1_455 ?
Se1 U1 U1 45.55(3) 1_655 1_655 ?
Se1 U1 U1 134.45(3) . 1_655 ?
Se2 U1 U1 133.72(2) . 1_655 ?
Se2 U1 U1 46.28(2) 1_655 1_655 ?
Se2 U1 U1 46.28(2) 2_655 1_655 ?
Se2 U1 U1 133.72(2) 2 1_655 ?
Se1 U1 U1 90.0 13_545 1_655 ?
Se1 U1 U1 90.0 13 1_655 ?
U1 U1 U1 180.00(4) 1_455 1_655 ?
U1 Se1 U1 88.90(5) . 1_455 ?
U1 Se1 U1 104.23(2) . 13_545 ?
U1 Se1 U1 104.23(2) 1_455 13_545 ?
U1 Se1 U1 104.23(2) . 13 ?
U1 Se1 U1 104.23(2) 1_455 13 ?
U1 Se1 U1 139.73(7) 13_545 13 ?
Se2 Se2 U1 62.44(3) 2 1_455 ?
Se2 Se2 U1 62.44(3) 2 . ?
U1 Se2 U1 87.44(4) 1_455 . ?

loop_
_geom_bond_atom_site_label_1
_geom_bond_atom_site_label_2
_geom_bond_distance
_geom_bond_site_symmetry_2
_geom_bond_publ_flag
U1 Se1 2.8835(14) 1_655 ?
U1 Se1 2.8836(14) . ?
U1 Se2 2.9217(12) . ?
U1 Se2 2.9218(12) 1_655 ?
U1 Se2 2.9218(12) 2_655 ?
U1 Se2 2.9218(12) 2 ?
U1 Se1 2.9570(7) 13_545 ?
U1 Se1 2.9569(7) 13 ?
U1 U1 4.0387(5) 1_455 ?
U1 U1 4.0387(5) 1_655 ?
Se1 U1 2.8836(14) 1_455 ?
Se1 U1 2.9569(7) 13_545 ?
Se1 U1 2.9569(7) 13 ?
Se2 Se2 2.704(3) 2 ?
Se2 U1 2.9217(12) 1_455 ?
